data_7209663
loop_
_publ_author_name
'Smart, Paul'
'Bejarano-Villafuerte, \'Angela'
'Brammer, Lee'

_publ_section_title
;
 Coordination chemistry meets halogen bonding and hydrogen bonding:
 building networks from 3-iodobenzoate paddlewheel units [Cu2(3-Ibz)4(L)2]
;
_journal_issue 16
_journal_name_full CrystEngComm
_journal_page_first 3151
_journal_paper_doi 10.1039/c3ce26890j
_journal_volume 15
_journal_year 2013
_chemical_formula_moiety 'C26 H20 Cu I2 N4 O6, C H2 Cl2'
_chemical_formula_sum 'C27 H22 Cl2 Cu I2 N4 O6'
_chemical_formula_weight 886.73
_chemical_name_systematic
;
?
;
_space_group_crystal_system monoclinic
_space_group_IT_number 15
_space_group_name_Hall '-C 2yc'
_space_group_name_H-M_alt 'C 1 2/c 1'
_symmetry_space_group_name_Hall '-C 2yc'
_symmetry_space_group_name_H-M 'C 1 2/c 1'
_atom_sites_solution_hydrogens geom
_atom_sites_solution_primary direct
_atom_sites_solution_secondary difmap
_audit_creation_date 2011-06-28
_audit_creation_method
;
Olex2 1.1
(compiled 2011.02.15 svn.r1672, GUI svn.r3494)
;
_cell_angle_alpha 90.00
_cell_angle_beta 116.970(2)
_cell_angle_gamma 90.00
_cell_formula_units_Z 4
_cell_length_a 19.8470(9)
_cell_length_b 14.0302(6)
_cell_length_c 12.2535(5)
_cell_measurement_reflns_used 8156
_cell_measurement_temperature 120.0
_cell_measurement_theta_max 27.581
_cell_measurement_theta_min 2.904
_cell_volume 3041.0(2)
_computing_data_reduction 'SAINT v7.34A (Bruker, 200?)'
_computing_molecular_graphics
;
O. V. Dolomanov, L. J. Bourhis, R. J. Gildea, J. A. K. Howard and H. Puschmann,
OLEX2: a complete structure solution, refinement and analysis program.
J. Appl. Cryst. (2009). 42, 339-341.
;
_computing_publication_material
;
O. V. Dolomanov, L. J. Bourhis, R. J. Gildea, J. A. K. Howard and H. Puschmann,
OLEX2: a complete structure solution, refinement and analysis program.
J. Appl. Cryst. (2009). 42, 339-341.
;
_computing_structure_refinement 'SHELXL-97 (Sheldrick, 2008)'
_computing_structure_solution 'SHELXS-97 (Sheldrick, 2008)'
_diffrn_ambient_temperature 120.0
_diffrn_measured_fraction_theta_full 0.997
_diffrn_measured_fraction_theta_max 0.997
_diffrn_measurement_device_type 'Bruker P4'
_diffrn_measurement_method '\w scans'
_diffrn_radiation_monochromator graphite
_diffrn_radiation_type MoK\a
_diffrn_radiation_wavelength 0.71073
_diffrn_reflns_av_R_equivalents 0.0293
_diffrn_reflns_av_unetI/netI 0.0228
_diffrn_reflns_limit_h_max 23
_diffrn_reflns_limit_h_min -25
_diffrn_reflns_limit_k_max 16
_diffrn_reflns_limit_k_min -18
_diffrn_reflns_limit_l_max 16
_diffrn_reflns_limit_l_min -15
_diffrn_reflns_number 17069
_diffrn_reflns_theta_full 27.67
_diffrn_reflns_theta_max 27.67
_diffrn_reflns_theta_min 1.85
_diffrn_source 'fine-focus sealed tube'
_diffrn_source_current 30.0
_diffrn_source_power 1.5
_diffrn_source_voltage 50.0
_exptl_absorpt_coefficient_mu 2.972
_exptl_absorpt_correction_T_max 1
_exptl_absorpt_correction_T_min 0.744085
_exptl_absorpt_correction_type multi-scan
_exptl_absorpt_process_details
;
SADABS v.2.10 (Bruker,2003) was used for absorption correction.
R(int) was 0.0831 before and 0.0286 after correction.
The Ratio of minimum to maximum transmission is 0.744085.
The \l/2 correction factor is 0.0015
;
_exptl_crystal_colour purple
_exptl_crystal_colour_lustre clear
_exptl_crystal_colour_modifier dark
_exptl_crystal_colour_primary violet
_exptl_crystal_density_diffrn 1.937
_exptl_crystal_density_method 'not measured'
_exptl_crystal_description block
_exptl_crystal_F_000 1716
_exptl_crystal_size_max 0.32
_exptl_crystal_size_mid 0.28
_exptl_crystal_size_min 0.12
_refine_diff_density_max 1.588
_refine_diff_density_min -1.424
_refine_diff_density_rms 0.119
_refine_ls_extinction_method none
_refine_ls_goodness_of_fit_ref 1.089
_refine_ls_hydrogen_treatment constr
_refine_ls_matrix_type full
_refine_ls_number_parameters 192
_refine_ls_number_reflns 3535
_refine_ls_number_restraints 0
_refine_ls_restrained_S_all 1.089
_refine_ls_R_factor_all 0.0381
_refine_ls_R_factor_gt 0.0341
_refine_ls_shift/su_max 0.001
_refine_ls_shift/su_mean 0.000
_refine_ls_structure_factor_coef Fsqd
_refine_ls_weighting_details 'calc w=1/[\s^2^(Fo^2^)+(0.0389P)^2^+20.6628P] where P=(Fo^2^+2Fc^2^)/3'
_refine_ls_weighting_scheme calc
_refine_ls_wR_factor_gt 0.0909
_refine_ls_wR_factor_ref 0.0932
_reflns_number_gt 3191
_reflns_number_total 3535
_reflns_threshold_expression >2sigma(I)
_cod_data_source_file c3ce26890j.txt
_cod_data_source_block ilb1202_0m
_cod_database_code 7209663

loop_
_space_group_symop_id
_space_group_symop_operation_xyz
1 'x, y, z'
2 '-x, y, -z+1/2'
3 'x+1/2, y+1/2, z'
4 '-x+1/2, y+1/2, -z+1/2'
5 '-x, -y, -z'
6 'x, -y, z-1/2'
7 '-x+1/2, -y+1/2, -z'
8 'x+1/2, -y+1/2, z-1/2'

loop_
_atom_site_label
_atom_site_type_symbol
_atom_site_fract_x
_atom_site_fract_y
_atom_site_fract_z
_atom_site_U_iso_or_equiv
_atom_site_adp_type
_atom_site_occupancy
_atom_site_symmetry_multiplicity
_atom_site_calc_flag
_atom_site_refinement_flags
Cu1 Cu 0.7500 0.2500 0.5000 0.01508(13) Uani 1 2 d S
I1 I 0.379670(15) 0.507175(19) 0.27547(2) 0.03068(10) Uani 1 1 d .
C6 C 0.5159(2) 0.2521(3) 0.5604(4) 0.0298(8) Uani 1 1 d .
H6 H 0.5415 0.2011 0.6142 0.036 Uiso 1 1 calc R
O1 O 0.66147(15) 0.20620(18) 0.5864(2) 0.0224(5) Uani 1 1 d .
O2 O 0.64447(14) 0.29798(17) 0.4297(2) 0.0190(5) Uani 1 1 d .
C7 C 0.62198(19) 0.2630(2) 0.5031(3) 0.0183(7) Uani 1 1 d .
N11 N 0.79789(18) 0.6989(2) 0.6599(3) 0.0226(6) Uani 1 1 d .
H11A H 0.7884 0.7559 0.6262 0.027 Uiso 1 1 calc R
H11B H 0.8183 0.6931 0.7400 0.027 Uiso 1 1 calc R
N13 N 0.78411(16) 0.3579(2) 0.6167(3) 0.0176(6) Uani 1 1 d .
O11 O 0.75265(16) 0.62558(18) 0.4764(2) 0.0238(5) Uani 1 1 d .
C16 C 0.8312(2) 0.5112(3) 0.7770(3) 0.0211(7) Uani 1 1 d .
H16 H 0.8475 0.5637 0.8319 0.025 Uiso 1 1 calc R
C12 C 0.77389(19) 0.4473(2) 0.5744(3) 0.0169(6) Uani 1 1 d .
H12 H 0.7499 0.4573 0.4884 0.020 Uiso 1 1 calc R
C3 C 0.4401(2) 0.3993(3) 0.4012(3) 0.0253(8) Uani 1 1 d .
C11 C 0.79675(19) 0.5257(2) 0.6508(3) 0.0169(6) Uani 1 1 d .
C17 C 0.78145(19) 0.6216(2) 0.5898(3) 0.0176(6) Uani 1 1 d .
C15 C 0.8413(2) 0.4180(3) 0.8208(3) 0.0220(7) Uani 1 1 d .
H15 H 0.8641 0.4059 0.9064 0.026 Uiso 1 1 calc R
C1 C 0.5461(2) 0.2930(3) 0.4888(3) 0.0212(7) Uani 1 1 d .
C14 C 0.8177(2) 0.3436(3) 0.7387(3) 0.0209(7) Uani 1 1 d .
H14 H 0.8255 0.2801 0.7690 0.025 Uiso 1 1 calc R
C2 C 0.5076(2) 0.3671(3) 0.4079(3) 0.0213(7) Uani 1 1 d .
H2 H 0.5276 0.3949 0.3581 0.026 Uiso 1 1 calc R
C5 C 0.4479(2) 0.2861(4) 0.5529(4) 0.0383(10) Uani 1 1 d .
H5 H 0.4273 0.2581 0.6018 0.046 Uiso 1 1 calc R
C4 C 0.4102(2) 0.3608(4) 0.4744(4) 0.0342(9) Uani 1 1 d .
H4 H 0.3646 0.3851 0.4708 0.041 Uiso 1 1 calc R
Cl1 Cl 0.46984(8) 0.97451(14) 0.61714(13) 0.0615(4) Uani 1 1 d .
C1S C 0.5000 0.9053(6) 0.7500 0.0524(19) Uani 1 2 d S
H1SA H 0.4579 0.8637 0.7430 0.063 Uiso 0.50 1 calc PR
H1SB H 0.5421 0.8637 0.7570 0.063 Uiso 0.50 1 calc PR

loop_
_atom_site_aniso_label
_atom_site_aniso_U_11
_atom_site_aniso_U_22
_atom_site_aniso_U_33
_atom_site_aniso_U_23
_atom_site_aniso_U_13
_atom_site_aniso_U_12
Cu1 0.0187(3) 0.0102(3) 0.0142(3) -0.0004(2) 0.0055(2) 0.0007(2)
I1 0.02658(15) 0.03175(16) 0.02502(15) -0.00607(10) 0.00409(11) 0.00932(10)
C6 0.0280(19) 0.035(2) 0.029(2) 0.0039(17) 0.0147(17) -0.0028(16)
O1 0.0282(13) 0.0192(12) 0.0186(12) 0.0058(10) 0.0096(10) 0.0030(10)
O2 0.0218(12) 0.0183(12) 0.0166(12) 0.0034(9) 0.0085(10) 0.0027(10)
C7 0.0220(16) 0.0146(15) 0.0159(15) -0.0028(13) 0.0065(13) -0.0021(13)
N11 0.0352(17) 0.0133(14) 0.0174(14) -0.0015(11) 0.0102(13) -0.0017(12)
N13 0.0211(14) 0.0139(13) 0.0157(13) 0.0004(11) 0.0064(11) 0.0002(11)
O11 0.0388(15) 0.0152(12) 0.0164(12) 0.0010(10) 0.0116(11) 0.0014(11)
C16 0.0255(18) 0.0186(17) 0.0194(17) -0.0054(13) 0.0102(15) -0.0029(14)
C12 0.0209(15) 0.0146(15) 0.0137(15) 0.0012(12) 0.0065(13) 0.0014(13)
C3 0.0211(17) 0.030(2) 0.0182(17) -0.0054(15) 0.0028(14) 0.0022(15)
C11 0.0201(16) 0.0135(15) 0.0180(16) 0.0004(13) 0.0093(13) 0.0003(13)
C17 0.0221(16) 0.0130(15) 0.0195(16) -0.0007(13) 0.0110(13) -0.0003(12)
C15 0.0277(18) 0.0207(17) 0.0148(16) 0.0007(13) 0.0071(14) 0.0010(14)
C1 0.0208(16) 0.0222(18) 0.0181(16) -0.0042(14) 0.0065(13) -0.0036(14)
C14 0.0257(17) 0.0152(16) 0.0210(17) 0.0025(13) 0.0098(14) 0.0004(13)
C2 0.0221(17) 0.0224(17) 0.0166(16) -0.0045(14) 0.0064(13) -0.0015(14)
C5 0.031(2) 0.055(3) 0.033(2) 0.002(2) 0.0184(18) -0.008(2)
C4 0.0208(18) 0.050(3) 0.032(2) -0.0060(19) 0.0122(16) -0.0010(17)
Cl1 0.0378(6) 0.1029(12) 0.0379(7) 0.0057(7) 0.0120(5) 0.0088(7)
C1S 0.044(4) 0.067(5) 0.056(5) 0.000 0.031(4) 0.000

loop_
_atom_type_symbol
_atom_type_description
_atom_type_scat_dispersion_real
_atom_type_scat_dispersion_imag
_atom_type_scat_source
C C 0.0033 0.0016 'International Tables Vol C Tables 4.2.6.8 and 6.1.1.4'
H H 0.0000 0.0000 'International Tables Vol C Tables 4.2.6.8 and 6.1.1.4'
Cl Cl 0.1484 0.1585 'International Tables Vol C Tables 4.2.6.8 and 6.1.1.4'
Cu Cu 0.3201 1.2651 'International Tables Vol C Tables 4.2.6.8 and 6.1.1.4'
I I -0.4742 1.8119 'International Tables Vol C Tables 4.2.6.8 and 6.1.1.4'
N N 0.0061 0.0033 'International Tables Vol C Tables 4.2.6.8 and 6.1.1.4'
O O 0.0106 0.0060 'International Tables Vol C Tables 4.2.6.8 and 6.1.1.4'

loop_
_geom_angle_atom_site_label_1
_geom_angle_atom_site_label_2
_geom_angle_atom_site_label_3
_geom_angle
_geom_angle_site_symmetry_1
_geom_angle_site_symmetry_3
O2 Cu1 O2 180.00(13) . 7_656
N13 Cu1 O2 89.88(11) . 7_656
N13 Cu1 O2 90.12(11) 7_656 7_656
N13 Cu1 O2 89.88(11) 7_656 .
N13 Cu1 O2 90.12(11) . .
N13 Cu1 N13 179.999(1) . 7_656
C1 C6 C5 119.9(4) . .
C7 O2 Cu1 101.7(2) . .
O1 C7 O2 122.2(3) . .
O1 C7 C1 120.0(3) . .
O2 C7 C1 117.8(3) . .
C12 N13 Cu1 119.7(2) . .
C12 N13 C14 118.8(3) . .
C14 N13 Cu1 121.5(2) . .
C11 C16 C15 118.5(3) . .
N13 C12 C11 122.6(3) . .
C2 C3 I1 119.6(3) . .
C2 C3 C4 121.4(4) . .
C4 C3 I1 118.9(3) . .
C16 C11 C17 124.8(3) . .
C12 C11 C16 118.7(3) . .
C12 C11 C17 116.5(3) . .
N11 C17 C11 118.3(3) . .
O11 C17 N11 122.7(3) . .
O11 C17 C11 118.9(3) . .
C14 C15 C16 119.2(3) . .
C6 C1 C7 120.6(3) . .
C6 C1 C2 120.0(3) . .
C2 C1 C7 119.3(3) . .
N13 C14 C15 122.1(3) . .
C3 C2 C1 119.3(3) . .
C4 C5 C6 120.3(4) . .
C5 C4 C3 119.1(4) . .
Cl1 C1S Cl1 112.6(5) 2_656 .

loop_
_geom_bond_atom_site_label_1
_geom_bond_atom_site_label_2
_geom_bond_distance
_geom_bond_site_symmetry_2
Cu1 O2 1.986(2) 7_656
Cu1 O2 1.986(2) .
Cu1 N13 1.979(3) .
Cu1 N13 1.979(3) 7_656
I1 C3 2.104(4) .
C6 C1 1.391(5) .
C6 C5 1.394(6) .
O1 C7 1.251(4) .
O2 C7 1.270(4) .
C7 C1 1.496(5) .
N11 C17 1.329(4) .
N13 C12 1.338(4) .
N13 C14 1.348(4) .
O11 C17 1.242(4) .
C16 C11 1.393(5) .
C16 C15 1.393(5) .
C12 C11 1.381(5) .
C3 C2 1.380(5) .
C3 C4 1.391(6) .
C11 C17 1.502(5) .
C15 C14 1.376(5) .
C1 C2 1.400(5) .
C5 C4 1.389(7) .
Cl1 C1S 1.752(5) .
C1S Cl1 1.752(5) 2_656
